data_7151195
loop_
_publ_author_name
'Anas, S.'
'John, Jubi'
'Sajisha, V. S.'
'John, Joshni'
'Rajan, Rani'
'Suresh, E.'
'Radhakrishnan, K. V.'

_publ_section_title
;
 Iodine assisted palladium catalyzed ring opening of bicyclic
 hydrazines with organoboronic acids: stereoselective synthesis of
 functionalized cyclopentenes and alkylidene cyclopentenes.
;
_journal_issue 24
_journal_name_full 'Organic &amp; biomolecular chemistry'
_journal_page_first 4010
_journal_page_last 4019
_journal_paper_doi 10.1039/b714921b
_journal_volume 5
_journal_year 2007
_chemical_formula_sum 'C30 H30 N2 O4'
_chemical_formula_weight 482.56
_chemical_name_systematic
;
?
;
_space_group_IT_number 2
_symmetry_cell_setting triclinic
_symmetry_space_group_name_Hall '-P 1'
_symmetry_space_group_name_H-M 'P -1'
_atom_sites_solution_hydrogens geom
_atom_sites_solution_primary direct
_atom_sites_solution_secondary difmap
_audit_creation_method SHELXL-97
_cell_angle_alpha 95.410(4)
_cell_angle_beta 95.198(6)
_cell_angle_gamma 102.676(5)
_cell_formula_units_Z 2
_cell_length_a 8.401(2)
_cell_length_b 10.368(3)
_cell_length_c 15.647(4)
_cell_measurement_temperature 293(2)
_cell_volume 1315.0(6)
_computing_cell_refinement 'BRUKER SMART'
_computing_data_collection 'BRUKER SMART'
_computing_data_reduction 'BRUKER SAINT'
_computing_molecular_graphics ORTEP
_computing_structure_refinement 'SHELXL-97 (Sheldrick, 1997)'
_computing_structure_solution 'SHELXS-97 (Sheldrick, 1990)'
_diffrn_ambient_temperature 293(2)
_diffrn_measured_fraction_theta_full 0.999
_diffrn_measured_fraction_theta_max 0.999
_diffrn_measurement_device_type 'BRUKER SMART APEX CCD DIFFRACTOMETER'
_diffrn_measurement_method 'OMEGA-PHI SCAN'
_diffrn_radiation_monochromator graphite
_diffrn_radiation_source 'fine-focus sealed tube'
_diffrn_radiation_type MoK\a
_diffrn_radiation_wavelength 0.71073
_diffrn_reflns_av_R_equivalents 0.0828
_diffrn_reflns_av_sigmaI/netI 0.1365
_diffrn_reflns_limit_h_max 8
_diffrn_reflns_limit_h_min -9
_diffrn_reflns_limit_k_max 11
_diffrn_reflns_limit_k_min -11
_diffrn_reflns_limit_l_max 16
_diffrn_reflns_limit_l_min -16
_diffrn_reflns_number 7605
_diffrn_reflns_theta_full 22.50
_diffrn_reflns_theta_max 22.50
_diffrn_reflns_theta_min 1.32
_exptl_absorpt_coefficient_mu 0.081
_exptl_absorpt_correction_type SADABS
_exptl_crystal_colour COLOURLESS
_exptl_crystal_density_diffrn 1.219
_exptl_crystal_density_method 'not measured'
_exptl_crystal_description PLATES
_exptl_crystal_F_000 512
_exptl_crystal_size_max 0.24
_exptl_crystal_size_mid 0.16
_exptl_crystal_size_min 0.09
_refine_diff_density_max 0.299
_refine_diff_density_min -0.167
_refine_diff_density_rms 0.044
_refine_ls_extinction_method none
_refine_ls_goodness_of_fit_ref 1.001
_refine_ls_hydrogen_treatment constr
_refine_ls_matrix_type full
_refine_ls_number_parameters 327
_refine_ls_number_reflns 3428
_refine_ls_number_restraints 0
_refine_ls_restrained_S_all 1.001
_refine_ls_R_factor_all 0.1930
_refine_ls_R_factor_gt 0.0724
_refine_ls_shift/su_max 0.000
_refine_ls_shift/su_mean 0.000
_refine_ls_structure_factor_coef Fsqd
_refine_ls_weighting_details 'w=1/[\s^2^(Fo^2^)+(0.0813P)^2^+0.0867P] where P=(Fo^2^+2Fc^2^)/3'
_refine_ls_weighting_scheme calc
_refine_ls_wR_factor_gt 0.1485
_refine_ls_wR_factor_ref 0.2136
_reflns_number_gt 1387
_reflns_number_total 3428
_reflns_threshold_expression >2sigma(I)
_cod_data_source_file b714921b.txt
_cod_data_source_block 542sasfm
_cod_depositor_comments
;
The following automatic conversions were performed:
'_symmetry_cell_setting' value 'TRICLINIC' changed to 'triclinic'
according to '/home/saulius/struct/CIF-dictionaries/cif_core.dic'
dictionary named 'cif_core.dic' version 2.4.1 from 2010-06-29.

Automatic conversion script
Id: cif_fix_enum 1527 2010-12-29 10:47:43Z saulius 

The following automatic conversions were performed:

'_refine_ls_weighting_scheme' value 'calc
w=1/[\s^2^(Fo^2^)+(0.0813P)^2^+0.0867P] where P=(Fo^2^+2Fc^2^)/3' was
changed to 'calc'. New tag '_refine_ls_weighting_details' was
created. The value of the new tag was set to
'w=1/[\s^2^(Fo^2^)+(0.0813P)^2^+0.0867P] where P=(Fo^2^+2Fc^2^)/3'.

Automatic conversion script
Id: cif_fix_values 3143 2015-03-26 13:38:13Z robertas 
;
_cod_original_sg_symbol_H-M P-1
_cod_database_code 7151195

loop_
_symmetry_equiv_pos_as_xyz
'x, y, z'
'-x, -y, -z'

loop_
_atom_site_label
_atom_site_type_symbol
_atom_site_fract_x
_atom_site_fract_y
_atom_site_fract_z
_atom_site_U_iso_or_equiv
_atom_site_adp_type
_atom_site_occupancy
_atom_site_calc_flag
_atom_site_refinement_flags
_atom_site_disorder_assembly
_atom_site_disorder_group
O1 O 0.6279(7) 0.3180(5) 0.3720(3) 0.1020(19) Uani 1 d . . .
O2 O 0.5156(6) 0.0986(5) 0.3277(3) 0.0791(14) Uani 1 d . . .
O3 O 1.0020(6) 0.2761(5) 0.3918(3) 0.1019(19) Uani 1 d . . .
O4 O 1.0554(7) 0.4742(5) 0.3376(3) 0.1061(19) Uani 1 d . . .
N1 N 0.7338(7) 0.2013(5) 0.2698(3) 0.0541(14) Uani 1 d . . .
N2 N 0.8602(7) 0.3129(5) 0.2694(3) 0.0636(15) Uani 1 d . . .
H2A H 0.8651 0.3589 0.2263 0.076 Uiso 1 calc R . .
C1 C 0.8916(9) 0.2997(6) -0.0183(4) 0.067(2) Uani 1 d . . .
H1 H 0.9647 0.3239 0.0319 0.081 Uiso 1 calc R . .
C2 C 0.9442(9) 0.3334(6) -0.0965(6) 0.075(2) Uani 1 d . . .
H2 H 1.0509 0.3816 -0.0983 0.090 Uiso 1 calc R . .
C3 C 0.8381(12) 0.2953(7) -0.1715(5) 0.074(2) Uani 1 d . . .
H3 H 0.8738 0.3156 -0.2242 0.089 Uiso 1 calc R . .
C4 C 0.6802(11) 0.2277(7) -0.1681(5) 0.073(2) Uani 1 d . . .
H4 H 0.6081 0.2029 -0.2186 0.088 Uiso 1 calc R . .
C5 C 0.6267(8) 0.1959(5) -0.0901(4) 0.0593(18) Uani 1 d . . .
H5 H 0.5184 0.1506 -0.0889 0.071 Uiso 1 calc R . .
C6 C 0.7314(9) 0.2303(6) -0.0135(4) 0.0511(17) Uani 1 d . . .
C7 C 0.6743(7) 0.1950(6) 0.0711(4) 0.0503(16) Uani 1 d . . .
C8 C 0.5446(8) 0.2589(6) 0.1008(4) 0.0509(17) Uani 1 d . . .
C9 C 0.5496(8) 0.3905(7) 0.0892(4) 0.0663(19) Uani 1 d . . .
H9 H 0.6356 0.4384 0.0634 0.080 Uiso 1 calc R . .
C10 C 0.4301(11) 0.4511(7) 0.1150(4) 0.084(2) Uani 1 d . . .
H10 H 0.4355 0.5395 0.1065 0.100 Uiso 1 calc R . .
C11 C 0.3022(10) 0.3827(9) 0.1532(5) 0.084(2) Uani 1 d . . .
H11 H 0.2216 0.4244 0.1711 0.101 Uiso 1 calc R . .
C12 C 0.2942(9) 0.2525(8) 0.1650(5) 0.092(2) Uani 1 d . . .
H12 H 0.2083 0.2055 0.1914 0.110 Uiso 1 calc R . .
C13 C 0.4140(9) 0.1909(6) 0.1377(4) 0.071(2) Uani 1 d . . .
H13 H 0.4060 0.1016 0.1445 0.085 Uiso 1 calc R . .
C14 C 0.7459(7) 0.1157(6) 0.1169(4) 0.0510(16) Uani 1 d . . .
C15 C 0.8617(8) 0.0401(6) 0.0848(4) 0.0658(19) Uani 1 d . . .
H15 H 0.8861 0.0337 0.0280 0.079 Uiso 1 calc R . .
C16 C 0.9274(8) -0.0180(6) 0.1469(4) 0.068(2) Uani 1 d . . .
H16 H 0.9990 -0.0735 0.1375 0.081 Uiso 1 calc R . .
C17 C 0.8743(7) 0.0152(6) 0.2332(4) 0.0557(17) Uani 1 d . . .
H17 H 0.9645 0.0816 0.2673 0.067 Uiso 1 calc R . .
C18 C 0.7318(7) 0.0848(6) 0.2100(4) 0.0511(17) Uani 1 d . . .
H18 H 0.6275 0.0205 0.2109 0.061 Uiso 1 calc R . .
C19 C 0.8297(7) -0.1030(6) 0.2852(5) 0.0547(17) Uani 1 d . . .
C20 C 0.7540(8) -0.2277(8) 0.2446(4) 0.070(2) Uani 1 d . . .
H20 H 0.7270 -0.2404 0.1849 0.084 Uiso 1 calc R . .
C21 C 0.7175(9) -0.3353(7) 0.2925(6) 0.087(2) Uani 1 d . . .
H21 H 0.6674 -0.4196 0.2645 0.105 Uiso 1 calc R . .
C22 C 0.7548(11) -0.3175(10) 0.3796(6) 0.098(3) Uani 1 d . . .
H22 H 0.7316 -0.3894 0.4114 0.118 Uiso 1 calc R . .
C23 C 0.8266(11) -0.1934(10) 0.4200(5) 0.100(3) Uani 1 d . . .
H23 H 0.8512 -0.1808 0.4798 0.120 Uiso 1 calc R . .
C24 C 0.8635(9) -0.0854(7) 0.3732(5) 0.081(2) Uani 1 d . . .
H24 H 0.9113 -0.0011 0.4017 0.098 Uiso 1 calc R . .
C25 C 0.6253(9) 0.2165(9) 0.3273(5) 0.071(2) Uani 1 d . . .
C26 C 0.3949(11) 0.1019(9) 0.3891(6) 0.123(3) Uani 1 d . . .
H26A H 0.4488 0.1449 0.4452 0.147 Uiso 1 calc R . .
H26B H 0.3155 0.1507 0.3690 0.147 Uiso 1 calc R . .
C27 C 0.3141(12) -0.0356(10) 0.3948(6) 0.167(5) Uani 1 d . . .
H27A H 0.2448 -0.0719 0.3420 0.251 Uiso 1 calc R . .
H27B H 0.2487 -0.0392 0.4422 0.251 Uiso 1 calc R . .
H27C H 0.3954 -0.0866 0.4041 0.251 Uiso 1 calc R . .
C28 C 0.9778(10) 0.3478(8) 0.3403(5) 0.079(2) Uani 1 d . . .
C29 C 1.1729(14) 0.5428(12) 0.4173(6) 0.151(4) Uani 1 d . . .
H29A H 1.1592 0.6324 0.4321 0.181 Uiso 1 calc R . .
H29B H 1.1520 0.4934 0.4664 0.181 Uiso 1 calc R . .
C30 C 1.3170(15) 0.5456(16) 0.3978(8) 0.230(8) Uani 1 d . . .
H30A H 1.3209 0.4600 0.3700 0.345 Uiso 1 calc R . .
H30B H 1.3934 0.5674 0.4493 0.345 Uiso 1 calc R . .
H30C H 1.3456 0.6117 0.3593 0.345 Uiso 1 calc R . .

loop_
_atom_site_aniso_label
_atom_site_aniso_U_11
_atom_site_aniso_U_22
_atom_site_aniso_U_33
_atom_site_aniso_U_23
_atom_site_aniso_U_13
_atom_site_aniso_U_12
O1 0.139(5) 0.071(4) 0.099(4) -0.019(3) 0.034(3) 0.034(3)
O2 0.083(4) 0.072(4) 0.089(4) 0.007(3) 0.041(3) 0.020(3)
O3 0.121(5) 0.090(4) 0.081(4) 0.035(3) -0.029(3) 0.000(3)
O4 0.118(5) 0.071(4) 0.107(4) 0.027(3) -0.026(4) -0.016(3)
N1 0.057(4) 0.048(4) 0.058(4) 0.005(3) 0.009(3) 0.013(3)
N2 0.072(4) 0.056(4) 0.061(4) 0.021(3) 0.007(3) 0.005(3)
C1 0.077(6) 0.059(5) 0.062(5) 0.000(4) -0.002(4) 0.015(4)
C2 0.078(6) 0.061(5) 0.093(6) 0.018(5) 0.035(5) 0.016(4)
C3 0.113(7) 0.059(5) 0.065(6) 0.020(4) 0.035(6) 0.034(5)
C4 0.103(7) 0.064(5) 0.061(5) 0.009(4) 0.017(5) 0.034(5)
C5 0.070(5) 0.043(4) 0.063(5) 0.004(4) 0.003(4) 0.012(4)
C6 0.062(5) 0.032(4) 0.058(5) -0.002(3) 0.000(4) 0.011(3)
C7 0.058(4) 0.049(4) 0.047(4) 0.014(3) 0.005(3) 0.016(4)
C8 0.056(5) 0.047(4) 0.052(4) 0.007(3) 0.002(4) 0.019(4)
C9 0.087(5) 0.056(5) 0.066(5) 0.006(4) 0.022(4) 0.033(4)
C10 0.122(7) 0.066(5) 0.081(6) 0.023(4) 0.031(5) 0.048(6)
C11 0.089(7) 0.103(7) 0.079(6) 0.006(5) 0.010(5) 0.065(6)
C12 0.070(6) 0.086(7) 0.129(7) 0.027(5) 0.021(5) 0.031(5)
C13 0.069(5) 0.049(5) 0.097(6) 0.014(4) 0.006(5) 0.020(4)
C14 0.055(4) 0.048(4) 0.049(4) 0.006(3) 0.001(3) 0.012(3)
C15 0.075(5) 0.065(5) 0.068(5) 0.018(4) 0.026(4) 0.029(4)
C16 0.075(5) 0.063(5) 0.085(5) 0.025(4) 0.032(4) 0.044(4)
C17 0.052(4) 0.058(4) 0.061(4) 0.015(4) 0.002(3) 0.019(3)
C18 0.047(4) 0.049(4) 0.059(4) 0.010(3) 0.003(3) 0.013(3)
C19 0.050(4) 0.053(5) 0.065(5) 0.013(4) 0.001(4) 0.019(4)
C20 0.074(5) 0.076(6) 0.062(5) 0.018(4) 0.003(4) 0.021(4)
C21 0.104(7) 0.053(5) 0.107(7) 0.024(5) 0.011(6) 0.017(5)
C22 0.122(8) 0.098(7) 0.095(7) 0.051(6) 0.028(6) 0.046(6)
C23 0.141(8) 0.105(7) 0.062(6) 0.026(6) 0.012(5) 0.040(7)
C24 0.104(6) 0.080(6) 0.060(5) 0.017(5) 0.003(5) 0.019(5)
C25 0.069(6) 0.076(6) 0.074(6) 0.011(5) 0.009(5) 0.027(5)
C26 0.117(8) 0.116(8) 0.148(8) 0.012(6) 0.082(7) 0.029(6)
C27 0.167(11) 0.138(9) 0.184(11) -0.018(8) 0.103(9) -0.012(8)
C28 0.092(7) 0.069(6) 0.064(6) 0.009(5) -0.015(5) 0.000(5)
C29 0.127(10) 0.209(12) 0.096(8) 0.021(7) -0.015(8) 0.005(9)
C30 0.109(10) 0.42(2) 0.162(12) 0.081(12) 0.034(9) 0.031(13)

loop_
_atom_type_symbol
_atom_type_description
_atom_type_scat_dispersion_real
_atom_type_scat_dispersion_imag
_atom_type_scat_source
C C 0.0033 0.0016 'International Tables Vol C Tables 4.2.6.8 and 6.1.1.4'
O O 0.0106 0.0060 'International Tables Vol C Tables 4.2.6.8 and 6.1.1.4'
N N 0.0061 0.0033 'International Tables Vol C Tables 4.2.6.8 and 6.1.1.4'
H H 0.0000 0.0000 'International Tables Vol C Tables 4.2.6.8 and 6.1.1.4'

loop_
_geom_angle_atom_site_label_1
_geom_angle_atom_site_label_2
_geom_angle_atom_site_label_3
_geom_angle
_geom_angle_site_symmetry_1
_geom_angle_site_symmetry_3
_geom_angle_publ_flag
C25 O2 C26 114.5(6) . . ?
C28 O4 C29 116.6(7) . . ?
C25 N1 N2 114.5(6) . . ?
C25 N1 C18 128.0(6) . . ?
N2 N1 C18 117.6(5) . . ?
C28 N2 N1 117.9(6) . . ?
C28 N2 H2A 121.0 . . ?
N1 N2 H2A 121.0 . . ?
C2 C1 C6 121.3(7) . . ?
C2 C1 H1 119.3 . . ?
C6 C1 H1 119.3 . . ?
C3 C2 C1 119.9(7) . . ?
C3 C2 H2 120.1 . . ?
C1 C2 H2 120.1 . . ?
C4 C3 C2 119.7(7) . . ?
C4 C3 H3 120.1 . . ?
C2 C3 H3 120.1 . . ?
C3 C4 C5 120.5(7) . . ?
C3 C4 H4 119.8 . . ?
C5 C4 H4 119.8 . . ?
C4 C5 C6 121.3(7) . . ?
C4 C5 H5 119.4 . . ?
C6 C5 H5 119.4 . . ?
C5 C6 C1 117.3(6) . . ?
C5 C6 C7 121.4(6) . . ?
C1 C6 C7 121.3(6) . . ?
C14 C7 C8 124.1(6) . . ?
C14 C7 C6 120.1(6) . . ?
C8 C7 C6 115.7(5) . . ?
C13 C8 C9 117.7(6) . . ?
C13 C8 C7 122.3(6) . . ?
C9 C8 C7 120.0(6) . . ?
C10 C9 C8 121.1(7) . . ?
C10 C9 H9 119.5 . . ?
C8 C9 H9 119.5 . . ?
C9 C10 C11 120.5(7) . . ?
C9 C10 H10 119.7 . . ?
C11 C10 H10 119.7 . . ?
C12 C11 C10 119.5(7) . . ?
C12 C11 H11 120.2 . . ?
C10 C11 H11 120.2 . . ?
C11 C12 C13 119.8(7) . . ?
C11 C12 H12 120.1 . . ?
C13 C12 H12 120.1 . . ?
C8 C13 C12 121.4(6) . . ?
C8 C13 H13 119.3 . . ?
C12 C13 H13 119.3 . . ?
C7 C14 C15 124.8(6) . . ?
C7 C14 C18 130.0(6) . . ?
C15 C14 C18 105.2(5) . . ?
C16 C15 C14 111.9(6) . . ?
C16 C15 H15 124.1 . . ?
C14 C15 H15 124.1 . . ?
C15 C16 C17 112.9(6) . . ?
C15 C16 H16 123.5 . . ?
C17 C16 H16 123.5 . . ?
C16 C17 C19 114.9(5) . . ?
C16 C17 C18 102.5(5) . . ?
C19 C17 C18 115.1(5) . . ?
C16 C17 H17 108.0 . . ?
C19 C17 H17 108.0 . . ?
C18 C17 H17 108.0 . . ?
N1 C18 C14 113.2(5) . . ?
N1 C18 C17 113.6(5) . . ?
C14 C18 C17 105.5(5) . . ?
N1 C18 H18 108.1 . . ?
C14 C18 H18 108.1 . . ?
C17 C18 H18 108.1 . . ?
C24 C19 C20 119.0(6) . . ?
C24 C19 C17 120.2(6) . . ?
C20 C19 C17 120.9(6) . . ?
C19 C20 C21 120.3(7) . . ?
C19 C20 H20 119.9 . . ?
C21 C20 H20 119.9 . . ?
C22 C21 C20 120.3(7) . . ?
C22 C21 H21 119.8 . . ?
C20 C21 H21 119.8 . . ?
C21 C22 C23 119.4(8) . . ?
C21 C22 H22 120.3 . . ?
C23 C22 H22 120.3 . . ?
C22 C23 C24 120.9(8) . . ?
C22 C23 H23 119.5 . . ?
C24 C23 H23 119.5 . . ?
C19 C24 C23 120.1(7) . . ?
C19 C24 H24 120.0 . . ?
C23 C24 H24 120.0 . . ?
O1 C25 N1 125.1(8) . . ?
O1 C25 O2 125.3(7) . . ?
N1 C25 O2 109.6(7) . . ?
C27 C26 O2 106.7(7) . . ?
C27 C26 H26A 110.4 . . ?
O2 C26 H26A 110.4 . . ?
C27 C26 H26B 110.4 . . ?
O2 C26 H26B 110.4 . . ?
H26A C26 H26B 108.6 . . ?
C26 C27 H27A 109.5 . . ?
C26 C27 H27B 109.5 . . ?
H27A C27 H27B 109.5 . . ?
C26 C27 H27C 109.5 . . ?
H27A C27 H27C 109.5 . . ?
H27B C27 H27C 109.5 . . ?
O3 C28 O4 128.3(8) . . ?
O3 C28 N2 124.8(8) . . ?
O4 C28 N2 106.9(7) . . ?
C30 C29 O4 106.4(11) . . ?
C30 C29 H29A 110.5 . . ?
O4 C29 H29A 110.5 . . ?
C30 C29 H29B 110.5 . . ?
O4 C29 H29B 110.5 . . ?
H29A C29 H29B 108.6 . . ?
C29 C30 H30A 109.5 . . ?
C29 C30 H30B 109.5 . . ?
H30A C30 H30B 109.5 . . ?
C29 C30 H30C 109.5 . . ?
H30A C30 H30C 109.5 . . ?
H30B C30 H30C 109.5 . . ?

loop_
_geom_bond_atom_site_label_1
_geom_bond_atom_site_label_2
_geom_bond_distance
_geom_bond_site_symmetry_2
_geom_bond_publ_flag
O1 C25 1.203(7) . ?
O2 C25 1.361(8) . ?
O2 C26 1.461(7) . ?
O3 C28 1.181(8) . ?
O4 C28 1.336(8) . ?
O4 C29 1.529(10) . ?
N1 C25 1.360(7) . ?
N1 N2 1.389(6) . ?
N1 C18 1.452(7) . ?
N2 C28 1.381(8) . ?
N2 H2A 0.8600 . ?
C1 C2 1.388(8) . ?
C1 C6 1.392(8) . ?
C1 H1 0.9300 . ?
C2 C3 1.376(9) . ?
C2 H2 0.9300 . ?
C3 C4 1.366(9) . ?
C3 H3 0.9300 . ?
C4 C5 1.382(8) . ?
C4 H4 0.9300 . ?
C5 C6 1.389(7) . ?
C5 H5 0.9300 . ?
C6 C7 1.499(8) . ?
C7 C14 1.342(7) . ?
C7 C8 1.480(7) . ?
C8 C13 1.373(8) . ?
C8 C9 1.386(7) . ?
C9 C10 1.367(8) . ?
C9 H9 0.9300 . ?
C10 C11 1.370(9) . ?
C10 H10 0.9300 . ?
C11 C12 1.367(9) . ?
C11 H11 0.9300 . ?
C12 C13 1.383(8) . ?
C12 H12 0.9300 . ?
C13 H13 0.9300 . ?
C14 C15 1.471(8) . ?
C14 C18 1.530(7) . ?
C15 C16 1.330(7) . ?
C15 H15 0.9300 . ?
C16 C17 1.494(7) . ?
C16 H16 0.9300 . ?
C17 C19 1.531(8) . ?
C17 C18 1.561(7) . ?
C17 H17 0.9800 . ?
C18 H18 0.9800 . ?
C19 C24 1.367(8) . ?
C19 C20 1.375(8) . ?
C20 C21 1.397(8) . ?
C20 H20 0.9300 . ?
C21 C22 1.356(9) . ?
C21 H21 0.9300 . ?
C22 C23 1.363(10) . ?
C22 H22 0.9300 . ?
C23 C24 1.389(9) . ?
C23 H23 0.9300 . ?
C24 H24 0.9300 . ?
C26 C27 1.453(10) . ?
C26 H26A 0.9700 . ?
C26 H26B 0.9700 . ?
C27 H27A 0.9600 . ?
C27 H27B 0.9600 . ?
C27 H27C 0.9600 . ?
C29 C30 1.270(11) . ?
C29 H29A 0.9700 . ?
C29 H29B 0.9700 . ?
C30 H30A 0.9600 . ?
C30 H30B 0.9600 . ?
C30 H30C 0.9600 . ?
